data_9013272
loop_
_publ_author_name
'McCarthy, A. C.'
'Downs, R. T.'
'Thompson, R. M.'
'Redhammer, G. J.'

_publ_section_title
;
 In situ high-pressure single-crystal X-ray study of aegirine, NaFe3+Si2O6,
 and the role of M1 size in clinopyroxene compressibility
 Note: Pressure = 0.0001 GPa
;
_journal_name_full 'American Mineralogist'
_journal_page_first 1829
_journal_page_last 1837
_journal_paper_doi 10.2138/am.2008.2725
_journal_volume 93
_journal_year 2008
_chemical_compound_source Synthetic
_chemical_formula_structural NaFe(Si2O6)
_chemical_formula_sum 'Fe Na O6 Si2'
_chemical_name_mineral Aegirine
_space_group_IT_number 15
_symmetry_space_group_name_Hall '-C 2yc'
_symmetry_space_group_name_H-M 'C 1 2/c 1'
_cell_angle_alpha 90
_cell_angle_beta 107.436
_cell_angle_gamma 90
_cell_length_a 9.6539
_cell_length_b 8.7928
_cell_length_c 5.2935
_cell_formula_units_Z 4
_cell_volume 428.692
_database_code_amcsd 0004759
_diffrn_ambient_pressure 100
_exptl_crystal_density_diffrn 3.579
_cod_original_formula_sum 'Na Fe Si2 O6'
_cod_database_code 9013272

loop_
_space_group_symop_operation_xyz
x,y,z
1/2+x,1/2+y,z
x,-y,1/2+z
1/2+x,1/2-y,1/2+z
-x,y,1/2-z
1/2-x,1/2+y,1/2-z
-x,-y,-z
1/2-x,1/2-y,-z

loop_
_atom_site_aniso_label
_atom_site_aniso_U_11
_atom_site_aniso_U_22
_atom_site_aniso_U_33
_atom_site_aniso_U_12
_atom_site_aniso_U_13
_atom_site_aniso_U_23
NaM2 0.01564 0.01077 0.00923 0.00000 -0.00118 0.00000
FeM1 0.00511 0.00501 0.00522 0.00000 0.00134 0.00000
Si 0.00456 0.00517 0.00444 -0.00049 0.00156 -0.00018
O1 0.00533 0.00732 0.00656 -0.00074 0.00163 -0.00018
O2 0.01023 0.00666 0.00933 -0.00242 0.00386 -0.00139
O3 0.00623 0.00944 0.00659 0.00004 0.00191 -0.00173

loop_
_atom_site_label
_atom_site_fract_x
_atom_site_fract_y
_atom_site_fract_z
_atom_site_U_iso_or_equiv
NaM2 0.00000 0.29920 0.25000 0.01294
FeM1 0.00000 0.89878 0.25000 0.00515
Si 0.29072 0.08945 0.23561 0.00469
O1 0.11430 0.07860 0.13760 0.00643
O2 0.35880 0.25580 0.30070 0.00854
O3 0.35200 0.00780 0.01200 0.00741

loop_
_cod_related_entry_id
_cod_related_entry_database
_cod_related_entry_code
1 AMCSD 0004759
